data_7119719
loop_
_publ_author_name
'Guo, Fu-Sheng'
'Layfield, Richard A.'

_publ_section_title
;
 Strong direct exchange coupling and single-molecule magnetism in
 indigo-bridged lanthanide dimers.
;
_journal_issue 21
_journal_name_full 'Chemical communications (Cambridge, England)'
_journal_page_first 3130
_journal_page_last 3133
_journal_paper_doi 10.1039/c7cc01046j
_journal_volume 53
_journal_year 2017
_chemical_formula_moiety 'C56 H68 Dy2 N2 O2, C24 H48 K O6, C4 H8 O'
_chemical_formula_sum 'C84 H124 Dy2 K N2 O9'
_chemical_formula_weight 1669.94
_chemical_properties_physical ', Air-sensitive,Moisture-sensitive'
_space_group_crystal_system triclinic
_space_group_IT_number 2
_space_group_name_Hall '-P 1'
_space_group_name_H-M_alt 'P -1'
_symmetry_space_group_name_Hall '-P 1'
_symmetry_space_group_name_H-M 'P -1'
_atom_sites_solution_hydrogens geom
_atom_sites_solution_primary direct
_audit_creation_date 2016-10-25
_audit_creation_method
;
Olex2 1.2
(compiled 2016.09.09 svn.r3337 for OlexSys, GUI svn.r5227)
;
_audit_update_record
;
2017-02-07 deposited with the CCDC.
2017-02-23 downloaded from the CCDC.
;
_cell_angle_alpha 80.217(3)
_cell_angle_beta 76.392(3)
_cell_angle_gamma 81.452(3)
_cell_formula_units_Z 1
_cell_length_a 12.3721(5)
_cell_length_b 13.1967(5)
_cell_length_c 13.7762(5)
_cell_measurement_reflns_used 9737
_cell_measurement_temperature 150.04(18)
_cell_measurement_theta_max 28.6700
_cell_measurement_theta_min 3.7480
_cell_volume 2140.41(15)
_computing_cell_refinement
;
CrysAlisPro, Agilent Technologies,
Version 1.171.37.33 (release 27-03-2014 CrysAlis171 .NET)
(compiled Mar 27 2014,17:12:48)
;
_computing_data_collection
;
CrysAlisPro, Agilent Technologies,
Version 1.171.37.33 (release 27-03-2014 CrysAlis171 .NET)
(compiled Mar 27 2014,17:12:48)
;
_computing_data_reduction
;
CrysAlisPro, Agilent Technologies,
Version 1.171.37.33 (release 27-03-2014 CrysAlis171 .NET)
(compiled Mar 27 2014,17:12:48)
;
_computing_molecular_graphics 'Olex2 (Dolomanov et al., 2009)'
_computing_publication_material 'Olex2 (Dolomanov et al., 2009)'
_computing_structure_refinement 'ShelXL (Sheldrick, 2015)'
_computing_structure_solution 'ShelXT (Sheldrick, 2015)'
_diffrn_ambient_environment N~2~
_diffrn_ambient_temperature 150.04(18)
_diffrn_detector 'CCD plate'
_diffrn_detector_area_resol_mean 8.0714
_diffrn_detector_type Eos
_diffrn_measured_fraction_theta_full 0.997
_diffrn_measured_fraction_theta_max 0.997
_diffrn_measurement_details
;
#__ type_ start__ end____ width___ exp.time_
  1 omega   -7.00   84.00   1.0000   10.0000
omega____ theta____ kappa____ phi______ frames
    -       18.8601   37.0000  -30.0000 91

#__ type_ start__ end____ width___ exp.time_
  2 omega   34.00   61.00   1.0000   10.0000
omega____ theta____ kappa____ phi______ frames
    -       18.8601  -99.0000  -60.0000 27

#__ type_ start__ end____ width___ exp.time_
  3 omega  -19.00    8.00   1.0000   10.0000
omega____ theta____ kappa____ phi______ frames
    -       18.8601  -99.0000   60.0000 27

#__ type_ start__ end____ width___ exp.time_
  4 omega  -34.00   45.00   1.0000   10.0000
omega____ theta____ kappa____ phi______ frames
    -       18.8601  -37.0000  150.0000 79

#__ type_ start__ end____ width___ exp.time_
  5 omega  -11.00   86.00   1.0000   10.0000
omega____ theta____ kappa____ phi______ frames
    -       18.8601   77.0000   60.0000 97

#__ type_ start__ end____ width___ exp.time_
  6 omega  -10.00   30.00   1.0000   10.0000
omega____ theta____ kappa____ phi______ frames
    -       18.8601   77.0000 -180.0000 40

#__ type_ start__ end____ width___ exp.time_
  7 omega  -48.00  -15.00   1.0000   10.0000
omega____ theta____ kappa____ phi______ frames
    -       18.8601  -57.0000  150.0000 33

#__ type_ start__ end____ width___ exp.time_
  8 omega  -85.00  -58.00   1.0000   10.0000
omega____ theta____ kappa____ phi______ frames
    -      -17.7663 -178.0000 -150.0000 27
;
_diffrn_measurement_device 'four-circle diffractometer'
_diffrn_measurement_device_type 'SuperNova, Single source at offset, Eos'
_diffrn_measurement_method '\w scans'
_diffrn_orient_matrix_UB_11 0.0197106000
_diffrn_orient_matrix_UB_12 0.0423652000
_diffrn_orient_matrix_UB_13 -0.0355432000
_diffrn_orient_matrix_UB_21 0.0484266000
_diffrn_orient_matrix_UB_22 -0.0324118000
_diffrn_orient_matrix_UB_23 -0.0198384000
_diffrn_orient_matrix_UB_31 -0.0281266000
_diffrn_orient_matrix_UB_32 -0.0129702000
_diffrn_orient_matrix_UB_33 -0.0347252000
_diffrn_radiation_monochromator mirror
_diffrn_radiation_probe x-ray
_diffrn_radiation_type MoK\a
_diffrn_radiation_wavelength 0.71073
_diffrn_reflns_av_R_equivalents 0.0285
_diffrn_reflns_av_unetI/netI 0.0401
_diffrn_reflns_Laue_measured_fraction_full 0.997
_diffrn_reflns_Laue_measured_fraction_max 0.997
_diffrn_reflns_limit_h_max 15
_diffrn_reflns_limit_h_min -15
_diffrn_reflns_limit_k_max 16
_diffrn_reflns_limit_k_min -16
_diffrn_reflns_limit_l_max 16
_diffrn_reflns_limit_l_min -15
_diffrn_reflns_number 16458
_diffrn_reflns_point_group_measured_fraction_full 0.997
_diffrn_reflns_point_group_measured_fraction_max 0.997
_diffrn_reflns_theta_full 25.242
_diffrn_reflns_theta_max 25.999
_diffrn_reflns_theta_min 3.392
_diffrn_source 'SuperNova (Mo) X-ray Source'
_exptl_absorpt_coefficient_mu 1.833
_exptl_absorpt_correction_T_max 1.00000
_exptl_absorpt_correction_T_min 0.74466
_exptl_absorpt_correction_type multi-scan
_exptl_absorpt_process_details
;
CrysAlisPro, Agilent Technologies,
Version 1.171.37.33 (release 27-03-2014 CrysAlis171 .NET)
(compiled Mar 27 2014,17:12:48)
Empirical absorption correction using spherical harmonics,
 implemented in SCALE3 ABSPACK scaling algorithm.
;
_exptl_crystal_colour 'dark red'
_exptl_crystal_colour_modifier dark
_exptl_crystal_colour_primary red
_exptl_crystal_density_diffrn 1.296
_exptl_crystal_description block
_exptl_crystal_F_000 865
_exptl_crystal_preparation ', Magnetic properties'
_exptl_crystal_size_max 0.3
_exptl_crystal_size_mid 0.2
_exptl_crystal_size_min 0.2
_refine_diff_density_max 1.112
_refine_diff_density_min -2.767
_refine_diff_density_rms 0.128
_refine_ls_extinction_method none
_refine_ls_goodness_of_fit_ref 1.133
_refine_ls_hydrogen_treatment constr
_refine_ls_matrix_type full
_refine_ls_number_parameters 470
_refine_ls_number_reflns 8387
_refine_ls_number_restraints 93
_refine_ls_restrained_S_all 1.168
_refine_ls_R_factor_all 0.0563
_refine_ls_R_factor_gt 0.0443
_refine_ls_shift/su_max 0.001
_refine_ls_shift/su_mean 0.000
_refine_ls_structure_factor_coef Fsqd
_refine_ls_weighting_details 'w=1/[\s^2^(Fo^2^)+(0.0728P)^2^+3.3576P] where P=(Fo^2^+2Fc^2^)/3'
_refine_ls_weighting_scheme calc
_refine_ls_wR_factor_gt 0.1205
_refine_ls_wR_factor_ref 0.1386
_reflns_Friedel_coverage 0.000
_reflns_number_gt 7164
_reflns_number_total 8387
_reflns_threshold_expression 'I > 2\s(I)'
_cod_data_source_file c7cc01046j2.cif
_cod_data_source_block aral499
_cod_depositor_comments 'Adding full bibliography for 7119716--7119721.cif.'
_cod_original_cell_volume 2140.42(14)
_cod_database_code 7119719
_shelx_space_group_comment
;
The symmetry employed for this shelxl refinement is uniquely defined
by the following loop, which should always be used as a source of
symmetry information in preference to the above space-group names.
They are only intended as comments.
;
_reflns_odcompleteness_completeness 99.76
_reflns_odcompleteness_iscentric 1
_reflns_odcompleteness_theta 26.32
_olex2_refinement_description
;
1. Fixed Uiso
 At 1.2 times of:
  All C(H) groups, All C(H,H) groups
 At 1.5 times of:
  All C(H,H,H) groups
2. Restrained distances
 C42-C41 = C43-C42 = C44-C43
 1.5 with sigma of 0.01
 O5-C44 = O5-C41
 1.43 with sigma of 0.01
 C43-O5 = O5-C42
 2.3 with sigma of 0.01
 C41-C43 = C44-C42
 2.4 with sigma of 0.01
 O4-C40 = O4-C37
 1.43 with sigma of 0.01
 C38-C37 = C39-C38 = C40-C39
 1.5 with sigma of 0.01
 C40-C38 \\sim C39-C37
 with sigma of 0.02
3. Uiso/Uaniso restraints and constraints
C22 \\sim C27: within 2A with sigma of 0.01 and sigma for terminal atoms of 0.01
C23 \\sim C28: within 2A with sigma of 0.01 and sigma for terminal atoms of 0.01
C21 \\sim C26: within 2A with sigma of 0.01 and sigma for terminal atoms of 0.01
C19 \\sim C24: within 2A with sigma of 0.01 and sigma for terminal atoms of 0.02
O4 \\sim C37 \\sim C38 \\sim C39 \\sim C40: within 2A with sigma of 0.01 and
sigma for terminal atoms of 0.02
Uanis(O4) \\sim Ueq: with sigma of 0.01 and sigma for terminal atoms of 0.02
Uanis(C34) \\sim Ueq: with sigma of 0.01 and sigma for terminal atoms of 0.02
Uanis(O5) \\sim Ueq: with sigma of 0.01 and sigma for terminal atoms of 0.02
Uanis(C40) \\sim Ueq: with sigma of 0.01 and sigma for terminal atoms of 0.02
Uanis(C43) = Uanis(C44)
4. Others
 Fixed Sof: O5(0.5) C41(0.5) H41A(0.5) H41B(0.5) C42(0.5) H42A(0.5) H42B(0.5)
 C43(0.5) H43A(0.5) H43B(0.5) C44(0.5) H44A(0.5) H44B(0.5)
5.a Secondary CH2 refined with riding coordinates:
 C29(H29A,H29B), C30(H30A,H30B), C31(H31A,H31B), C32(H32A,H32B), C33(H33A,
 H33B), C34(H34A,H34B), C35(H35A,H35B), C36(H36A,H36B), C37(H37A,H37B),
 C38(H38A,H38B), C39(H39A,H39B), C40(H40A,H40B), C41(H41A,H41B), C42(H42A,H42B),
  C43(H43A,H43B), C44(H44A,H44B)
5.b Aromatic/amide H refined with riding coordinates:
 C4(H4), C5(H5), C6(H6), C7(H7)
5.c Idealised Me refined as rotating group:
 C14(H14A,H14B,H14C), C15(H15A,H15B,H15C), C16(H16A,H16B,H16C), C17(H17A,H17B,
 H17C), C18(H18A,H18B,H18C), C24(H24A,H24B,H24C), C25(H25A,H25B,H25C), C26(H26A,
 H26B,H26C), C27(H27A,H27B,H27C), C28(H28A,H28B,H28C)
;
_shelx_shelxl_version_number 2014/7
_olex2_submission_special_instructions 'No special instructions were received'

loop_
_space_group_symop_operation_xyz
'x, y, z'
'-x, -y, -z'

loop_
_atom_site_label
_atom_site_type_symbol
_atom_site_fract_x
_atom_site_fract_y
_atom_site_fract_z
_atom_site_U_iso_or_equiv
_atom_site_adp_type
_atom_site_occupancy
_atom_site_site_symmetry_order
_atom_site_calc_flag
_atom_site_refinement_flags_posn
_atom_site_refinement_flags_adp
_atom_site_refinement_flags_occupancy
Dy1 Dy 0.74961(2) 0.97336(2) 0.32416(2) 0.04209(11) Uani 1 1 d . . .
O1 O 0.7208(3) 1.0034(3) 0.4792(2) 0.0475(9) Uani 1 1 d . . .
N1 N 0.4455(3) 1.0251(4) 0.6346(3) 0.0401(9) Uani 1 1 d . . .
C1 C 0.5182(4) 1.0095(4) 0.5426(3) 0.0378(10) Uani 1 1 d . . .
C2 C 0.6312(4) 1.0143(4) 0.5490(3) 0.0398(11) Uani 1 1 d . . .
C3 C 0.6263(4) 1.0329(4) 0.6490(3) 0.0368(10) Uani 1 1 d . . .
C4 C 0.7079(4) 1.0453(4) 0.6999(4) 0.0425(11) Uani 1 1 d . . .
H4 H 0.7828 1.0430 0.6671 0.051 Uiso 1 1 calc R . .
C5 C 0.6753(4) 1.0608(5) 0.7992(4) 0.0453(12) Uani 1 1 d . . .
H5 H 0.7287 1.0681 0.8343 0.054 Uiso 1 1 calc R . .
C6 C 0.5614(4) 1.0658(5) 0.8482(4) 0.0456(12) Uani 1 1 d . . .
H6 H 0.5408 1.0768 0.9153 0.055 Uiso 1 1 calc R . .
C7 C 0.4793(4) 1.0546(5) 0.7985(4) 0.0431(12) Uani 1 1 d . . .
H7 H 0.4044 1.0577 0.8317 0.052 Uiso 1 1 calc R . .
C8 C 0.5119(4) 1.0385(4) 0.6972(3) 0.0385(11) Uani 1 1 d . . .
C9 C 0.8540(5) 1.1423(6) 0.2773(4) 0.0602(16) Uani 1 1 d . . .
C10 C 0.7383(5) 1.1803(5) 0.3014(4) 0.0563(15) Uani 1 1 d . . .
C11 C 0.6899(5) 1.1614(6) 0.2244(5) 0.0586(15) Uani 1 1 d . . .
C12 C 0.7750(5) 1.1114(6) 0.1530(4) 0.0588(16) Uani 1 1 d . . .
C13 C 0.8757(5) 1.1009(6) 0.1859(4) 0.0617(17) Uani 1 1 d . . .
C14 C 0.9391(7) 1.1454(8) 0.3398(6) 0.088(3) Uani 1 1 d . . .
H14A H 0.9090 1.1210 0.4092 0.132 Uiso 1 1 calc GR . .
H14B H 0.9560 1.2152 0.3337 0.132 Uiso 1 1 calc GR . .
H14C H 1.0063 1.1019 0.3159 0.132 Uiso 1 1 calc GR . .
C15 C 0.6794(7) 1.2353(6) 0.3904(5) 0.077(2) Uani 1 1 d . . .
H15A H 0.6027 1.2215 0.4101 0.116 Uiso 1 1 calc GR . .
H15B H 0.6826 1.3084 0.3719 0.116 Uiso 1 1 calc GR . .
H15C H 0.7157 1.2108 0.4458 0.116 Uiso 1 1 calc GR . .
C16 C 0.5716(6) 1.1992(7) 0.2138(7) 0.083(2) Uani 1 1 d . . .
H16A H 0.5466 1.1534 0.1787 0.124 Uiso 1 1 calc GR . .
H16B H 0.5692 1.2676 0.1765 0.124 Uiso 1 1 calc GR . .
H16C H 0.5238 1.2007 0.2795 0.124 Uiso 1 1 calc GR . .
C17 C 0.7610(7) 1.0835(7) 0.0503(5) 0.078(2) Uani 1 1 d . . .
H17A H 0.7862 1.0115 0.0467 0.117 Uiso 1 1 calc GR . .
H17B H 0.8047 1.1249 -0.0048 0.117 Uiso 1 1 calc GR . .
H17C H 0.6836 1.0970 0.0465 0.117 Uiso 1 1 calc GR . .
C18 C 0.9910(7) 1.0734(8) 0.1246(6) 0.096(3) Uani 1 1 d . . .
H18A H 1.0432 1.0563 0.1681 0.145 Uiso 1 1 calc GR . .
H18B H 1.0127 1.1312 0.0748 0.145 Uiso 1 1 calc GR . .
H18C H 0.9906 1.0150 0.0916 0.145 Uiso 1 1 calc GR . .
C19 C 0.7818(6) 0.7825(6) 0.4204(5) 0.0674(18) Uani 1 1 d . U .
C20 C 0.8873(6) 0.8149(6) 0.3836(6) 0.0693(19) Uani 1 1 d . . .
C21 C 0.9132(6) 0.8210(7) 0.2809(6) 0.081(2) Uani 1 1 d . U .
C22 C 0.8237(8) 0.7954(7) 0.2508(5) 0.084(2) Uani 1 1 d . U .
C23 C 0.7395(6) 0.7690(6) 0.3389(8) 0.080(2) Uani 1 1 d . U .
C24 C 0.7220(11) 0.7610(9) 0.5300(6) 0.130(4) Uani 1 1 d . U .
H24A H 0.7622 0.7850 0.5718 0.195 Uiso 1 1 calc GR . .
H24B H 0.7183 0.6880 0.5489 0.195 Uiso 1 1 calc GR . .
H24C H 0.6475 0.7966 0.5388 0.195 Uiso 1 1 calc GR . .
C25 C 0.9644(10) 0.8394(9) 0.4457(10) 0.143(5) Uani 1 1 d . . .
H25A H 0.9686 0.9126 0.4350 0.215 Uiso 1 1 calc GR . .
H25B H 1.0378 0.8039 0.4253 0.215 Uiso 1 1 calc GR . .
H25C H 0.9354 0.8172 0.5159 0.215 Uiso 1 1 calc GR . .
C26 C 1.0306(8) 0.8359(9) 0.2175(9) 0.134(4) Uani 1 1 d . U .
H26A H 1.0311 0.8367 0.1476 0.201 Uiso 1 1 calc GR . .
H26B H 1.0831 0.7800 0.2385 0.201 Uiso 1 1 calc GR . .
H26C H 1.0514 0.9003 0.2267 0.201 Uiso 1 1 calc GR . .
C27 C 0.8211(11) 0.7813(8) 0.1427(7) 0.120(3) Uani 1 1 d . U .
H27A H 0.7448 0.7863 0.1363 0.179 Uiso 1 1 calc GR . .
H27B H 0.8586 0.7146 0.1288 0.179 Uiso 1 1 calc GR . .
H27C H 0.8583 0.8343 0.0956 0.179 Uiso 1 1 calc GR . .
C28 C 0.6319(8) 0.7243(7) 0.3466(10) 0.112(3) Uani 1 1 d . U .
H28A H 0.5760 0.7488 0.4014 0.168 Uiso 1 1 calc GR . .
H28B H 0.6446 0.6501 0.3587 0.168 Uiso 1 1 calc GR . .
H28C H 0.6065 0.7455 0.2848 0.168 Uiso 1 1 calc GR . .
K1 K 0.5000 1.5000 0.0000 0.0771(7) Uani 1 2 d S T P
O2 O 0.4377(7) 1.5652(5) 0.1894(6) 0.110(2) Uani 1 1 d . . .
O3 O 0.3782(4) 1.3421(4) 0.0859(4) 0.0738(13) Uani 1 1 d . . .
O4 O 0.7010(8) 1.4263(8) 0.0401(9) 0.166(3) Uani 1 1 d D U .
C29 C 0.4610(16) 1.5173(11) 0.2805(16) 0.170(7) Uani 1 1 d . . .
H29A H 0.5347 1.5307 0.2845 0.204 Uiso 1 1 calc R . .
H29B H 0.4613 1.4431 0.2851 0.204 Uiso 1 1 calc R . .
C30 C 0.3816(14) 1.5535(11) 0.3603(12) 0.163(6) Uani 1 1 d . . .
H30A H 0.4164 1.5594 0.4150 0.196 Uiso 1 1 calc R . .
H30B H 0.3241 1.5072 0.3855 0.196 Uiso 1 1 calc R . .
C31 C 0.3343(11) 1.6547(9) 0.3188(9) 0.129(4) Uani 1 1 d . . .
H31A H 0.2534 1.6590 0.3304 0.155 Uiso 1 1 calc R . .
H31B H 0.3543 1.7095 0.3477 0.155 Uiso 1 1 calc R . .
C32 C 0.3848(15) 1.6603(9) 0.2127(10) 0.158(6) Uani 1 1 d . . .
H32A H 0.3275 1.6835 0.1738 0.189 Uiso 1 1 calc R . .
H32B H 0.4387 1.7104 0.1946 0.189 Uiso 1 1 calc R . .
C33 C 0.3716(9) 1.2629(8) 0.0314(7) 0.097(3) Uani 1 1 d . . .
H33A H 0.4371 1.2121 0.0292 0.116 Uiso 1 1 calc R . .
H33B H 0.3650 1.2909 -0.0370 0.116 Uiso 1 1 calc R . .
C34 C 0.2666(11) 1.2151(9) 0.0898(8) 0.121(4) Uani 1 1 d . U .
H34A H 0.2042 1.2422 0.0580 0.145 Uiso 1 1 calc R . .
H34B H 0.2783 1.1405 0.0917 0.145 Uiso 1 1 calc R . .
C35 C 0.2448(11) 1.2409(11) 0.1869(9) 0.141(5) Uani 1 1 d . . .
H35A H 0.2717 1.1833 0.2324 0.169 Uiso 1 1 calc R . .
H35B H 0.1649 1.2571 0.2113 0.169 Uiso 1 1 calc R . .
C36 C 0.3024(7) 1.3304(8) 0.1825(7) 0.096(3) Uani 1 1 d . . .
H36A H 0.2490 1.3919 0.1899 0.115 Uiso 1 1 calc R . .
H36B H 0.3431 1.3199 0.2362 0.115 Uiso 1 1 calc R . .
C37 C 0.7430(13) 1.4542(15) 0.1171(13) 0.203(5) Uani 1 1 d D U .
H37A H 0.6983 1.4291 0.1822 0.243 Uiso 1 1 calc R . .
H37B H 0.7373 1.5291 0.1109 0.243 Uiso 1 1 calc R . .
C38 C 0.8624(13) 1.4102(17) 0.1116(14) 0.219(5) Uani 1 1 d D U .
H38A H 0.9083 1.4636 0.1120 0.263 Uiso 1 1 calc R . .
H38B H 0.8693 1.3561 0.1677 0.263 Uiso 1 1 calc R . .
C39 C 0.8951(11) 1.3682(16) 0.0158(15) 0.212(5) Uani 1 1 d D U .
H39A H 0.9301 1.2975 0.0255 0.254 Uiso 1 1 calc R . .
H39B H 0.9474 1.4095 -0.0328 0.254 Uiso 1 1 calc R . .
C40 C 0.7891(12) 1.3723(15) -0.0198(13) 0.204(5) Uani 1 1 d D U .
H40A H 0.7989 1.4059 -0.0892 0.245 Uiso 1 1 calc R . .
H40B H 0.7720 1.3025 -0.0177 0.245 Uiso 1 1 calc R . .
O5 O 1.0621(9) 0.4935(9) 0.3095(12) 0.122(5) Uani 0.5 1 d D U .
C41 C 0.9776(14) 0.5762(9) 0.3202(19) 0.125(8) Uani 0.5 1 d D . .
H41A H 0.9680 0.6122 0.2548 0.149 Uiso 0.5 1 calc R . .
H41B H 0.9952 0.6249 0.3581 0.149 Uiso 0.5 1 calc R . .
C42 C 0.8741(10) 0.5285(12) 0.3762(19) 0.129(8) Uani 0.5 1 d D . .
H42A H 0.8362 0.5652 0.4323 0.155 Uiso 0.5 1 calc R . .
H42B H 0.8231 0.5311 0.3319 0.155 Uiso 0.5 1 calc R . .
C43 C 0.9106(11) 0.4203(11) 0.4132(16) 0.104(5) Uani 0.5 1 d D . .
H43A H 0.8651 0.3739 0.3977 0.125 Uiso 0.5 1 calc R . .
H43B H 0.9037 0.4110 0.4857 0.125 Uiso 0.5 1 calc R . .
C44 C 1.0305(11) 0.3981(9) 0.3608(17) 0.104(5) Uani 0.5 1 d D . .
H44A H 1.0765 0.3699 0.4093 0.125 Uiso 0.5 1 calc R . .
H44B H 1.0378 0.3490 0.3139 0.125 Uiso 0.5 1 calc R . .

loop_
_atom_site_aniso_label
_atom_site_aniso_U_11
_atom_site_aniso_U_22
_atom_site_aniso_U_33
_atom_site_aniso_U_23
_atom_site_aniso_U_13
_atom_site_aniso_U_12
Dy1 0.02384(14) 0.0838(2) 0.02165(14) -0.01502(11) 0.00168(9) -0.01762(11)
O1 0.0266(17) 0.097(3) 0.0232(16) -0.0179(17) 0.0003(13) -0.0195(17)
N1 0.027(2) 0.073(3) 0.0236(19) -0.0128(18) -0.0023(15) -0.0152(19)
C1 0.027(2) 0.065(3) 0.023(2) -0.009(2) -0.0025(17) -0.013(2)
C2 0.029(2) 0.070(3) 0.025(2) -0.012(2) -0.0025(18) -0.017(2)
C3 0.030(2) 0.061(3) 0.023(2) -0.0119(19) -0.0034(17) -0.014(2)
C4 0.029(2) 0.071(3) 0.032(2) -0.015(2) -0.0054(19) -0.015(2)
C5 0.039(3) 0.075(4) 0.029(2) -0.015(2) -0.012(2) -0.014(2)
C6 0.043(3) 0.075(4) 0.025(2) -0.017(2) -0.006(2) -0.014(3)
C7 0.032(3) 0.073(3) 0.027(2) -0.015(2) 0.0006(19) -0.015(2)
C8 0.030(2) 0.064(3) 0.025(2) -0.011(2) -0.0028(18) -0.015(2)
C9 0.042(3) 0.100(5) 0.045(3) -0.014(3) -0.002(2) -0.035(3)
C10 0.050(3) 0.084(4) 0.037(3) -0.014(3) 0.003(2) -0.028(3)
C11 0.045(3) 0.082(4) 0.051(3) -0.003(3) -0.009(3) -0.025(3)
C12 0.061(4) 0.091(5) 0.029(3) -0.011(3) -0.003(2) -0.030(3)
C13 0.046(3) 0.100(5) 0.036(3) -0.014(3) 0.014(2) -0.032(3)
C14 0.070(5) 0.136(7) 0.075(5) -0.020(5) -0.022(4) -0.053(5)
C15 0.081(5) 0.091(5) 0.056(4) -0.027(4) 0.014(4) -0.026(4)
C16 0.057(4) 0.092(5) 0.106(6) -0.002(5) -0.034(4) -0.014(4)
C17 0.089(5) 0.106(6) 0.035(3) 0.006(3) 0.001(3) -0.040(5)
C18 0.061(5) 0.138(8) 0.073(5) -0.017(5) 0.034(4) -0.032(5)
C19 0.071(4) 0.083(4) 0.034(3) -0.003(3) 0.010(3) -0.006(4)
C20 0.052(4) 0.095(5) 0.070(4) -0.003(4) -0.036(3) -0.012(3)
C21 0.041(3) 0.115(6) 0.069(4) -0.007(4) 0.015(3) -0.001(4)
C22 0.118(6) 0.096(5) 0.040(3) -0.030(3) -0.023(4) 0.019(5)
C23 0.043(3) 0.072(4) 0.139(7) -0.022(4) -0.042(4) -0.007(3)
C24 0.167(10) 0.122(7) 0.054(5) 0.005(5) 0.045(6) 0.008(7)
C25 0.150(11) 0.128(9) 0.200(13) -0.023(8) -0.143(11) -0.003(8)
C26 0.070(5) 0.142(7) 0.138(7) 0.011(6) 0.046(5) 0.010(5)
C27 0.170(8) 0.126(6) 0.063(5) -0.044(4) -0.040(5) 0.038(6)
C28 0.067(5) 0.088(5) 0.190(8) -0.013(6) -0.043(5) -0.019(4)
K1 0.0528(12) 0.0592(12) 0.116(2) -0.0159(12) -0.0012(12) -0.0197(10)
O2 0.118(6) 0.086(4) 0.122(6) -0.035(4) 0.001(5) -0.016(4)
O3 0.077(3) 0.065(3) 0.081(3) -0.001(2) -0.014(3) -0.028(2)
O4 0.112(5) 0.160(6) 0.211(7) 0.000(5) -0.030(5) -0.004(5)
C29 0.191(17) 0.109(10) 0.24(2) -0.081(12) -0.101(16) 0.036(10)
C30 0.183(15) 0.115(10) 0.145(12) 0.017(9) 0.020(11) 0.004(10)
C31 0.132(10) 0.121(9) 0.113(9) -0.020(7) 0.019(7) -0.011(7)
C32 0.226(17) 0.100(8) 0.119(10) -0.019(7) -0.008(10) 0.028(9)
C33 0.117(8) 0.115(7) 0.070(5) -0.024(5) -0.024(5) -0.034(6)
C34 0.161(8) 0.123(6) 0.099(6) 0.007(5) -0.044(6) -0.086(6)
C35 0.131(10) 0.163(11) 0.121(9) -0.021(8) 0.029(8) -0.084(9)
C36 0.059(5) 0.119(7) 0.107(7) -0.049(6) 0.009(4) -0.011(5)
C37 0.129(8) 0.210(8) 0.249(10) 0.003(8) -0.030(8) -0.012(7)
C38 0.145(8) 0.237(9) 0.268(11) -0.010(9) -0.043(9) -0.032(8)
C39 0.144(8) 0.223(9) 0.265(10) -0.034(9) -0.039(8) -0.019(8)
C40 0.162(7) 0.199(7) 0.245(8) -0.028(6) -0.033(6) -0.018(6)
O5 0.100(8) 0.090(7) 0.161(9) -0.001(7) -0.001(7) -0.021(6)
C41 0.118(19) 0.093(14) 0.15(2) -0.016(13) -0.004(16) -0.011(13)
C42 0.074(13) 0.133(19) 0.17(2) -0.034(17) -0.006(14) 0.006(12)
C43 0.080(9) 0.081(8) 0.137(13) -0.016(8) 0.008(8) -0.011(7)
C44 0.080(9) 0.081(8) 0.137(13) -0.016(8) 0.008(8) -0.011(7)

loop_
_atom_type_symbol
_atom_type_description
_atom_type_scat_dispersion_real
_atom_type_scat_dispersion_imag
_atom_type_scat_source
C C 0.0033 0.0016 'International Tables Vol C Tables 4.2.6.8 and 6.1.1.4'
H H 0.0000 0.0000 'International Tables Vol C Tables 4.2.6.8 and 6.1.1.4'
Dy Dy -0.1892 4.4098 'International Tables Vol C Tables 4.2.6.8 and 6.1.1.4'
K K 0.2009 0.2494 'International Tables Vol C Tables 4.2.6.8 and 6.1.1.4'
N N 0.0061 0.0033 'International Tables Vol C Tables 4.2.6.8 and 6.1.1.4'
O O 0.0106 0.0060 'International Tables Vol C Tables 4.2.6.8 and 6.1.1.4'

loop_
_geom_angle_atom_site_label_1
_geom_angle_atom_site_label_2
_geom_angle_atom_site_label_3
_geom_angle
_geom_angle_site_symmetry_1
_geom_angle_site_symmetry_3
O1 Dy1 N1 81.83(13) . 2_676
O1 Dy1 C9 85.32(16) . .
O1 Dy1 C10 77.78(17) . .
O1 Dy1 C11 102.84(19) . .
O1 Dy1 C12 128.22(18) . .
O1 Dy1 C13 115.70(17) . .
O1 Dy1 C19 78.90(19) . .
O1 Dy1 C20 83.9(2) . .
O1 Dy1 C21 113.0(2) . .
O1 Dy1 C22 128.5(2) . .
O1 Dy1 C23 104.8(2) . .
N1 Dy1 C9 124.06(19) 2_676 .
N1 Dy1 C10 93.11(17) 2_676 .
N1 Dy1 C11 80.26(17) 2_676 .
N1 Dy1 C12 100.58(17) 2_676 .
N1 Dy1 C13 129.13(19) 2_676 .
N1 Dy1 C19 92.7(2) 2_676 .
N1 Dy1 C20 123.0(2) 2_676 .
N1 Dy1 C21 131.2(2) 2_676 .
N1 Dy1 C22 104.1(3) 2_676 .
N1 Dy1 C23 81.45(19) 2_676 .
C9 Dy1 C10 31.0(2) . .
C9 Dy1 C11 50.26(19) . .
C9 Dy1 C12 50.31(18) . .
C9 Dy1 C13 30.65(19) . .
C9 Dy1 C19 137.4(2) . .
C9 Dy1 C21 103.9(2) . .
C9 Dy1 C22 125.6(3) . .
C9 Dy1 C23 154.1(2) . .
C10 Dy1 C11 30.21(19) . .
C10 Dy1 C12 50.47(18) . .
C10 Dy1 C23 173.46(19) . .
C12 Dy1 C11 30.5(2) . .
C13 Dy1 C10 50.77(19) . .
C13 Dy1 C11 50.1(2) . .
C13 Dy1 C12 30.2(2) . .
C13 Dy1 C23 130.9(3) . .
C19 Dy1 C10 154.9(2) . .
C19 Dy1 C11 172.3(2) . .
C19 Dy1 C12 151.0(2) . .
C19 Dy1 C13 136.0(2) . .
C19 Dy1 C21 49.8(2) . .
C19 Dy1 C22 50.1(2) . .
C19 Dy1 C23 30.2(2) . .
C20 Dy1 C9 109.2(2) . .
C20 Dy1 C10 136.5(2) . .
C20 Dy1 C11 156.7(2) . .
C20 Dy1 C12 130.4(2) . .
C20 Dy1 C13 106.7(2) . .
C20 Dy1 C19 30.4(2) . .
C20 Dy1 C21 29.8(2) . .
C20 Dy1 C22 49.5(2) . .
C20 Dy1 C23 50.0(2) . .
C21 Dy1 C10 134.6(2) . .
C21 Dy1 C11 134.0(2) . .
C21 Dy1 C12 103.7(2) . .
C21 Dy1 C13 87.6(2) . .
C21 Dy1 C23 50.2(2) . .
C22 Dy1 C10 149.8(2) . .
C22 Dy1 C11 128.6(2) . .
C22 Dy1 C12 101.4(2) . .
C22 Dy1 C13 99.8(3) . .
C22 Dy1 C21 29.8(3) . .
C22 Dy1 C23 31.0(3) . .
C23 Dy1 C11 144.0(2) . .
C23 Dy1 C12 126.8(3) . .
C2 O1 Dy1 132.8(3) . .
C1 N1 Dy1 127.7(3) . 2_676
C8 N1 Dy1 126.5(3) . 2_676
C8 N1 C1 105.8(4) . .
N1 C1 C1 123.4(5) . 2_676
N1 C1 C2 110.0(4) . .
C1 C1 C2 126.6(5) 2_676 .
O1 C2 C1 127.6(4) . .
O1 C2 C3 126.0(4) . .
C3 C2 C1 106.3(4) . .
C4 C3 C2 133.2(4) . .
C4 C3 C8 121.2(4) . .
C8 C3 C2 105.6(4) . .
C3 C4 H4 120.6 . .
C5 C4 C3 118.9(5) . .
C5 C4 H4 120.6 . .
C4 C5 H5 119.8 . .
C4 C5 C6 120.4(4) . .
C6 C5 H5 119.8 . .
C5 C6 H6 119.3 . .
C7 C6 C5 121.5(4) . .
C7 C6 H6 119.3 . .
C6 C7 H7 120.8 . .
C6 C7 C8 118.5(5) . .
C8 C7 H7 120.8 . .
N1 C8 C3 112.3(4) . .
N1 C8 C7 128.1(4) . .
C7 C8 C3 119.6(4) . .
C10 C9 Dy1 75.7(4) . .
C10 C9 C14 125.8(6) . .
C13 C9 Dy1 75.8(4) . .
C13 C9 C10 108.4(5) . .
C13 C9 C14 125.8(7) . .
C14 C9 Dy1 114.6(5) . .
C9 C10 Dy1 73.3(4) . .
C9 C10 C15 126.4(6) . .
C11 C10 Dy1 76.2(4) . .
C11 C10 C9 107.2(5) . .
C11 C10 C15 126.3(7) . .
C15 C10 Dy1 118.4(4) . .
C10 C11 Dy1 73.6(4) . .
C10 C11 C12 108.4(6) . .
C10 C11 C16 125.1(7) . .
C12 C11 Dy1 74.5(4) . .
C12 C11 C16 126.2(6) . .
C16 C11 Dy1 123.3(5) . .
C11 C12 Dy1 75.0(4) . .
C11 C12 C17 126.0(6) . .
C13 C12 Dy1 73.8(4) . .
C13 C12 C11 107.8(5) . .
C13 C12 C17 126.0(6) . .
C17 C12 Dy1 121.8(4) . .
C9 C13 Dy1 73.5(3) . .
C9 C13 C18 124.3(6) . .
C12 C13 Dy1 76.0(3) . .
C12 C13 C9 108.2(6) . .
C12 C13 C18 126.1(6) . .
C18 C13 Dy1 126.9(6) . .
C9 C14 H14A 109.5 . .
C9 C14 H14B 109.5 . .
C9 C14 H14C 109.5 . .
H14A C14 H14B 109.5 . .
H14A C14 H14C 109.5 . .
H14B C14 H14C 109.5 . .
C10 C15 H15A 109.5 . .
C10 C15 H15B 109.5 . .
C10 C15 H15C 109.5 . .
H15A C15 H15B 109.5 . .
H15A C15 H15C 109.5 . .
H15B C15 H15C 109.5 . .
C11 C16 H16A 109.5 . .
C11 C16 H16B 109.5 . .
C11 C16 H16C 109.5 . .
H16A C16 H16B 109.5 . .
H16A C16 H16C 109.5 . .
H16B C16 H16C 109.5 . .
C12 C17 H17A 109.5 . .
C12 C17 H17B 109.5 . .
C12 C17 H17C 109.5 . .
H17A C17 H17B 109.5 . .
H17A C17 H17C 109.5 . .
H17B C17 H17C 109.5 . .
C13 C18 H18A 109.5 . .
C13 C18 H18B 109.5 . .
C13 C18 H18C 109.5 . .
H18A C18 H18B 109.5 . .
H18A C18 H18C 109.5 . .
H18B C18 H18C 109.5 . .
C20 C19 Dy1 73.9(4) . .
C20 C19 C23 108.3(6) . .
C20 C19 C24 127.1(8) . .
C23 C19 Dy1 76.1(4) . .
C23 C19 C24 124.6(9) . .
C24 C19 Dy1 117.8(6) . .
C19 C20 Dy1 75.7(4) . .
C19 C20 C25 126.5(8) . .
C21 C20 Dy1 76.3(4) . .
C21 C20 C19 109.2(6) . .
C21 C20 C25 124.3(9) . .
C25 C20 Dy1 115.1(6) . .
C20 C21 Dy1 73.8(4) . .
C20 C21 C22 108.3(6) . .
C20 C21 C26 122.8(9) . .
C22 C21 Dy1 74.9(4) . .
C22 C21 C26 128.1(9) . .
C26 C21 Dy1 125.1(6) . .
C21 C22 Dy1 75.2(5) . .
C21 C22 C23 108.3(6) . .
C21 C22 C27 125.8(9) . .
C23 C22 Dy1 75.4(4) . .
C23 C22 C27 125.2(9) . .
C27 C22 Dy1 122.6(6) . .
C19 C23 Dy1 73.8(4) . .
C19 C23 C22 105.8(6) . .
C19 C23 C28 125.2(9) . .
C22 C23 Dy1 73.6(5) . .
C22 C23 C28 128.6(9) . .
C28 C23 Dy1 122.6(5) . .
C19 C24 H24A 109.5 . .
C19 C24 H24B 109.5 . .
C19 C24 H24C 109.5 . .
H24A C24 H24B 109.5 . .
H24A C24 H24C 109.5 . .
H24B C24 H24C 109.5 . .
C20 C25 H25A 109.5 . .
C20 C25 H25B 109.5 . .
C20 C25 H25C 109.5 . .
H25A C25 H25B 109.5 . .
H25A C25 H25C 109.5 . .
H25B C25 H25C 109.5 . .
C21 C26 H26A 109.5 . .
C21 C26 H26B 109.5 . .
C21 C26 H26C 109.5 . .
H26A C26 H26B 109.5 . .
H26A C26 H26C 109.5 . .
H26B C26 H26C 109.5 . .
C22 C27 H27A 109.5 . .
C22 C27 H27B 109.5 . .
C22 C27 H27C 109.5 . .
H27A C27 H27B 109.5 . .
H27A C27 H27C 109.5 . .
H27B C27 H27C 109.5 . .
C23 C28 H28A 109.5 . .
C23 C28 H28B 109.5 . .
C23 C28 H28C 109.5 . .
H28A C28 H28B 109.5 . .
H28A C28 H28C 109.5 . .
H28B C28 H28C 109.5 . .
O2 K1 O2 180.0 . 2_685
O3 K1 O2 94.67(18) . 2_685
O3 K1 O2 85.33(18) 2_685 2_685
O3 K1 O2 94.67(18) 2_685 .
O3 K1 O2 85.33(18) . .
O3 K1 O3 180.0 . 2_685
O4 K1 O2 88.5(3) . .
O4 K1 O2 91.5(3) 2_685 .
O4 K1 O2 91.5(3) . 2_685
O4 K1 O2 88.5(3) 2_685 2_685
O4 K1 O3 102.1(3) 2_685 2_685
O4 K1 O3 77.9(3) . 2_685
O4 K1 O3 102.1(3) . .
O4 K1 O3 77.9(3) 2_685 .
O4 K1 O4 180.0 2_685 .
C29 O2 K1 130.0(8) . .
C32 O2 K1 127.5(8) . .
C32 O2 C29 102.2(10) . .
C33 O3 K1 121.3(5) . .
C33 O3 C36 110.0(6) . .
C36 O3 K1 128.3(5) . .
C37 O4 K1 124.4(9) . .
C40 O4 K1 127.4(11) . .
C40 O4 C37 107.2(13) . .
O2 C29 H29A 109.5 . .
O2 C29 H29B 109.5 . .
O2 C29 C30 110.7(13) . .
H29A C29 H29B 108.1 . .
C30 C29 H29A 109.5 . .
C30 C29 H29B 109.5 . .
C29 C30 H30A 110.7 . .
C29 C30 H30B 110.7 . .
C29 C30 C31 105.2(12) . .
H30A C30 H30B 108.8 . .
C31 C30 H30A 110.7 . .
C31 C30 H30B 110.7 . .
C30 C31 H31A 111.2 . .
C30 C31 H31B 111.2 . .
H31A C31 H31B 109.1 . .
C32 C31 C30 102.8(10) . .
C32 C31 H31A 111.2 . .
C32 C31 H31B 111.2 . .
O2 C32 C31 111.0(11) . .
O2 C32 H32A 109.4 . .
O2 C32 H32B 109.4 . .
C31 C32 H32A 109.4 . .
C31 C32 H32B 109.4 . .
H32A C32 H32B 108.0 . .
O3 C33 H33A 110.9 . .
O3 C33 H33B 110.9 . .
O3 C33 C34 104.1(8) . .
H33A C33 H33B 109.0 . .
C34 C33 H33A 110.9 . .
C34 C33 H33B 110.9 . .
C33 C34 H34A 110.3 . .
C33 C34 H34B 110.3 . .
H34A C34 H34B 108.6 . .
C35 C34 C33 106.9(8) . .
C35 C34 H34A 110.3 . .
C35 C34 H34B 110.3 . .
C34 C35 H35A 110.2 . .
C34 C35 H35B 110.2 . .
C34 C35 C36 107.5(9) . .
H35A C35 H35B 108.5 . .
C36 C35 H35A 110.2 . .
C36 C35 H35B 110.2 . .
O3 C36 C35 106.9(8) . .
O3 C36 H36A 110.3 . .
O3 C36 H36B 110.3 . .
C35 C36 H36A 110.3 . .
C35 C36 H36B 110.3 . .
H36A C36 H36B 108.6 . .
O4 C37 H37A 109.4 . .
O4 C37 H37B 109.4 . .
O4 C37 C38 111.1(11) . .
H37A C37 H37B 108.0 . .
C38 C37 H37A 109.4 . .
C38 C37 H37B 109.4 . .
C37 C38 H38A 110.9 . .
C37 C38 H38B 110.9 . .
H38A C38 H38B 108.9 . .
C39 C38 C37 104.2(8) . .
C39 C38 H38A 110.9 . .
C39 C38 H38B 110.9 . .
C38 C39 H39A 110.6 . .
C38 C39 H39B 110.6 . .
C38 C39 C40 105.7(8) . .
H39A C39 H39B 108.7 . .
C40 C39 H39A 110.6 . .
C40 C39 H39B 110.6 . .
O4 C40 C39 110.7(11) . .
O4 C40 H40A 109.5 . .
O4 C40 H40B 109.5 . .
C39 C40 H40A 109.5 . .
C39 C40 H40B 109.5 . .
H40A C40 H40B 108.1 . .
C41 O5 C44 114.8(6) . .
O5 C41 H41A 110.7 . .
O5 C41 H41B 110.7 . .
O5 C41 C42 105.2(6) . .
H41A C41 H41B 108.8 . .
C42 C41 H41A 110.7 . .
C42 C41 H41B 110.7 . .
C41 C42 H42A 110.4 . .
C41 C42 H42B 110.4 . .
H42A C42 H42B 108.6 . .
C43 C42 C41 106.6(6) . .
C43 C42 H42A 110.4 . .
C43 C42 H42B 110.4 . .
C42 C43 H43A 110.4 . .
C42 C43 H43B 110.4 . .
C42 C43 C44 106.8(6) . .
H43A C43 H43B 108.6 . .
C44 C43 H43A 110.4 . .
C44 C43 H43B 110.4 . .
O5 C44 C43 105.2(6) . .
O5 C44 H44A 110.7 . .
O5 C44 H44B 110.7 . .
C43 C44 H44A 110.7 . .
C43 C44 H44B 110.7 . .
H44A C44 H44B 108.8 . .

loop_
_geom_bond_atom_site_label_1
_geom_bond_atom_site_label_2
_geom_bond_distance
_geom_bond_site_symmetry_2
Dy1 O1 2.176(3) .
Dy1 N1 2.343(4) 2_676
Dy1 C9 2.652(6) .
Dy1 C10 2.682(7) .
Dy1 C11 2.715(7) .
Dy1 C12 2.709(6) .
Dy1 C13 2.681(6) .
Dy1 C19 2.661(7) .
Dy1 C20 2.638(7) .
Dy1 C21 2.669(8) .
Dy1 C22 2.665(8) .
Dy1 C23 2.690(8) .
O1 C2 1.293(6) .
N1 Dy1 2.343(4) 2_676
N1 C1 1.398(6) .
N1 C8 1.371(6) .
C1 C1 1.423(9) 2_676
C1 C2 1.433(6) .
C2 C3 1.426(6) .
C3 C4 1.399(6) .
C3 C8 1.412(6) .
C4 H4 0.9300 .
C4 C5 1.374(7) .
C5 H5 0.9300 .
C5 C6 1.409(7) .
C6 H6 0.9300 .
C6 C7 1.389(7) .
C7 H7 0.9300 .
C7 C8 1.403(7) .
C9 C10 1.425(9) .
C9 C13 1.410(8) .
C9 C14 1.518(9) .
C10 C11 1.407(9) .
C10 C15 1.512(9) .
C11 C12 1.428(9) .
C11 C16 1.506(10) .
C12 C13 1.403(9) .
C12 C17 1.574(9) .
C13 C18 1.504(9) .
C14 H14A 0.9600 .
C14 H14B 0.9600 .
C14 H14C 0.9600 .
C15 H15A 0.9600 .
C15 H15B 0.9600 .
C15 H15C 0.9600 .
C16 H16A 0.9600 .
C16 H16B 0.9600 .
C16 H16C 0.9600 .
C17 H17A 0.9600 .
C17 H17B 0.9600 .
C17 H17C 0.9600 .
C18 H18A 0.9600 .
C18 H18B 0.9600 .
C18 H18C 0.9600 .
C19 C20 1.388(10) .
C19 C23 1.393(11) .
C19 C24 1.516(9) .
C20 C21 1.366(10) .
C20 C25 1.521(10) .
C21 C22 1.373(12) .
C21 C26 1.531(10) .
C22 C23 1.432(12) .
C22 C27 1.541(10) .
C23 C28 1.509(10) .
C24 H24A 0.9600 .
C24 H24B 0.9600 .
C24 H24C 0.9600 .
C25 H25A 0.9600 .
C25 H25B 0.9600 .
C25 H25C 0.9600 .
C26 H26A 0.9600 .
C26 H26B 0.9600 .
C26 H26C 0.9600 .
C27 H27A 0.9600 .
C27 H27B 0.9600 .
C27 H27C 0.9600 .
C28 H28A 0.9600 .
C28 H28B 0.9600 .
C28 H28C 0.9600 .
K1 O2 2.786(7) 2_685
K1 O2 2.786(7) .
K1 O3 2.696(4) .
K1 O3 2.696(4) 2_685
K1 O4 2.679(10) 2_685
K1 O4 2.680(10) .
O2 C29 1.379(18) .
O2 C32 1.378(13) .
O3 C33 1.409(9) .
O3 C36 1.435(10) .
O4 C37 1.408(9) .
O4 C40 1.387(9) .
C29 H29A 0.9700 .
C29 H29B 0.9700 .
C29 C30 1.390(19) .
C30 H30A 0.9700 .
C30 H30B 0.9700 .
C30 C31 1.456(17) .
C31 H31A 0.9700 .
C31 H31B 0.9700 .
C31 C32 1.441(15) .
C32 H32A 0.9700 .
C32 H32B 0.9700 .
C33 H33A 0.9700 .
C33 H33B 0.9700 .
C33 C34 1.519(13) .
C34 H34A 0.9700 .
C34 H34B 0.9700 .
C34 C35 1.392(14) .
C35 H35A 0.9700 .
C35 H35B 0.9700 .
C35 C36 1.454(13) .
C36 H36A 0.9700 .
C36 H36B 0.9700 .
C37 H37A 0.9700 .
C37 H37B 0.9700 .
C37 C38 1.494(9) .
C38 H38A 0.9700 .
C38 H38B 0.9700 .
C38 C39 1.463(9) .
C39 H39A 0.9700 .
C39 H39B 0.9700 .
C39 C40 1.496(9) .
C40 H40A 0.9700 .
C40 H40B 0.9700 .
O5 C41 1.396(9) .
O5 C44 1.397(9) .
C41 H41A 0.9700 .
C41 H41B 0.9700 .
C41 C42 1.497(9) .
C42 H42A 0.9700 .
C42 H42B 0.9700 .
C42 C43 1.474(9) .
C43 H43A 0.9700 .
C43 H43B 0.9700 .
C43 C44 1.499(8) .
C44 H44A 0.9700 .
C44 H44B 0.9700 .

loop_
_geom_torsion_atom_site_label_1
_geom_torsion_atom_site_label_2
_geom_torsion_atom_site_label_3
_geom_torsion_atom_site_label_4
_geom_torsion
_geom_torsion_site_symmetry_1
_geom_torsion_site_symmetry_4
Dy1 O1 C2 C1 -0.2(9) . .
Dy1 O1 C2 C3 179.2(4) . .
Dy1 N1 C1 C1 -0.7(9) 2_676 2_676
Dy1 N1 C1 C2 -179.9(4) 2_676 .
Dy1 N1 C8 C3 179.8(3) 2_676 .
Dy1 N1 C8 C7 0.8(8) 2_676 .
Dy1 C9 C10 C11 -69.3(5) . .
Dy1 C9 C10 C15 113.4(7) . .
Dy1 C9 C13 C12 68.7(5) . .
Dy1 C9 C13 C18 -123.8(8) . .
Dy1 C10 C11 C12 -67.0(5) . .
Dy1 C10 C11 C16 119.5(7) . .
Dy1 C11 C12 C13 -67.1(5) . .
Dy1 C11 C12 C17 118.6(6) . .
Dy1 C12 C13 C9 -67.0(5) . .
Dy1 C12 C13 C18 125.7(8) . .
Dy1 C19 C20 C21 -69.7(6) . .
Dy1 C19 C20 C25 110.9(9) . .
Dy1 C19 C23 C22 67.1(5) . .
Dy1 C19 C23 C28 -118.8(8) . .
Dy1 C20 C21 C22 -67.6(6) . .
Dy1 C20 C21 C26 121.7(9) . .
Dy1 C21 C22 C23 -68.8(6) . .
Dy1 C21 C22 C27 119.8(9) . .
Dy1 C22 C23 C19 -67.2(5) . .
Dy1 C22 C23 C28 118.9(9) . .
O1 C2 C3 C4 0.7(10) . .
O1 C2 C3 C8 -179.6(5) . .
N1 C1 C2 O1 179.9(5) . .
N1 C1 C2 C3 0.4(6) . .
C1 N1 C8 C3 0.4(6) . .
C1 N1 C8 C7 -178.6(6) . .
C1 C1 C2 O1 0.7(11) 2_676 .
C1 C1 C2 C3 -178.8(7) 2_676 .
C1 C2 C3 C4 -179.8(6) . .
C1 C2 C3 C8 -0.1(6) . .
C2 C3 C4 C5 -178.9(6) . .
C2 C3 C8 N1 -0.1(6) . .
C2 C3 C8 C7 178.9(5) . .
C3 C4 C5 C6 -1.0(9) . .
C4 C3 C8 N1 179.6(5) . .
C4 C3 C8 C7 -1.4(8) . .
C4 C5 C6 C7 0.4(9) . .
C5 C6 C7 C8 -0.2(9) . .
C6 C7 C8 N1 179.6(5) . .
C6 C7 C8 C3 0.7(8) . .
C8 N1 C1 C1 178.7(7) . 2_676
C8 N1 C1 C2 -0.4(6) . .
C8 C3 C4 C5 1.5(8) . .
C9 C10 C11 Dy1 67.3(5) . .
C9 C10 C11 C12 0.4(8) . .
C9 C10 C11 C16 -173.2(7) . .
C10 C9 C13 Dy1 -69.3(5) . .
C10 C9 C13 C12 -0.6(8) . .
C10 C9 C13 C18 166.9(7) . .
C10 C11 C12 Dy1 66.4(5) . .
C10 C11 C12 C13 -0.7(8) . .
C10 C11 C12 C17 -175.0(6) . .
C11 C12 C13 Dy1 67.9(5) . .
C11 C12 C13 C9 0.8(8) . .
C11 C12 C13 C18 -166.4(7) . .
C13 C9 C10 Dy1 69.4(5) . .
C13 C9 C10 C11 0.2(8) . .
C13 C9 C10 C15 -177.2(7) . .
C14 C9 C10 Dy1 -110.2(7) . .
C14 C9 C10 C11 -179.5(7) . .
C14 C9 C10 C15 3.2(12) . .
C14 C9 C13 Dy1 110.3(7) . .
C14 C9 C13 C12 179.0(7) . .
C14 C9 C13 C18 -13.5(12) . .
C15 C10 C11 Dy1 -115.3(7) . .
C15 C10 C11 C12 177.7(6) . .
C15 C10 C11 C16 4.2(11) . .
C16 C11 C12 Dy1 -120.2(7) . .
C16 C11 C12 C13 172.7(7) . .
C16 C11 C12 C17 -1.6(11) . .
C17 C12 C13 Dy1 -117.9(7) . .
C17 C12 C13 C9 175.1(6) . .
C17 C12 C13 C18 7.9(12) . .
C19 C20 C21 Dy1 69.3(6) . .
C19 C20 C21 C22 1.7(10) . .
C19 C20 C21 C26 -169.0(8) . .
C20 C19 C23 Dy1 -67.5(6) . .
C20 C19 C23 C22 -0.4(9) . .
C20 C19 C23 C28 173.7(8) . .
C20 C21 C22 Dy1 66.9(6) . .
C20 C21 C22 C23 -1.9(10) . .
C20 C21 C22 C27 -173.3(8) . .
C21 C22 C23 Dy1 68.7(6) . .
C21 C22 C23 C19 1.5(9) . .
C21 C22 C23 C28 -172.4(8) . .
C23 C19 C20 Dy1 69.0(5) . .
C23 C19 C20 C21 -0.7(9) . .
C23 C19 C20 C25 179.8(8) . .
C24 C19 C20 Dy1 -113.0(8) . .
C24 C19 C20 C21 177.3(8) . .
C24 C19 C20 C25 -2.2(14) . .
C24 C19 C23 Dy1 114.4(8) . .
C24 C19 C23 C22 -178.5(8) . .
C24 C19 C23 C28 -4.4(13) . .
C25 C20 C21 Dy1 -111.2(9) . .
C25 C20 C21 C22 -178.9(8) . .
C25 C20 C21 C26 10.4(14) . .
C26 C21 C22 Dy1 -123.1(10) . .
C26 C21 C22 C23 168.1(9) . .
C26 C21 C22 C27 -3.3(15) . .
C27 C22 C23 Dy1 -119.8(8) . .
C27 C22 C23 C19 172.9(8) . .
C27 C22 C23 C28 -0.9(14) . .
K1 O2 C29 C30 -156.7(10) . .
K1 O2 C32 C31 161.2(9) . .
K1 O3 C33 C34 -159.8(6) . .
K1 O3 C36 C35 171.2(8) . .
K1 O4 C37 C38 -172.8(12) . .
K1 O4 C40 C39 165.6(12) . .
O2 C29 C30 C31 -23(2) . .
O3 C33 C34 C35 -21.0(13) . .
O4 C37 C38 C39 9(2) . .
C29 O2 C32 C31 -24.8(18) . .
C29 C30 C31 C32 6.5(19) . .
C30 C31 C32 O2 11.6(19) . .
C32 O2 C29 C30 29.5(18) . .
C33 O3 C36 C35 -1.1(12) . .
C33 C34 C35 C36 20.6(15) . .
C34 C35 C36 O3 -12.7(15) . .
C36 O3 C33 C34 13.0(10) . .
C37 O4 C40 C39 -3(2) . .
C37 C38 C39 C40 -10(2) . .
C38 C39 C40 O4 8(3) . .
C40 O4 C37 C38 -4(2) . .
O5 C41 C42 C43 11(3) . .
C41 O5 C44 C43 -1(3) . .
C41 C42 C43 C44 -12(3) . .
C42 C43 C44 O5 8(3) . .
C44 O5 C41 C42 -7(3) . .
